data_7720608
loop_
_publ_author_name
'Kashem, Habiba Binte'
'Muhit, Md Abdullah Al'
'Smith, Hope Eden'
'Gabilondo, Eric A.'
'Halasyamani, P. Shiv'
'Zur Loye, Hans-Conrad'

_publ_section_title
;
 Centrosymmetric to noncentrosymmetric structure transition of the
 RbREP<sub>2</sub>Se<sub>6</sub> (RE = La-Nd, Sm, Ho-Yb) series: crystal
 growth, magnetic and optical properties.
;
_journal_issue 13
_journal_name_full 'Dalton transactions (Cambridge, England : 2003)'
_journal_page_first 5388
_journal_page_last 5396
_journal_paper_doi 10.1039/d6dt00254d
_journal_volume 55
_journal_year 2026
_chemical_formula_moiety 'P2 Rb Se6 Tm'
_chemical_formula_sum 'P2 Rb Se6 Tm'
_chemical_formula_weight 790.10
_space_group_crystal_system orthorhombic
_space_group_IT_number 19
_space_group_name_Hall 'P 2ac 2ab'
_space_group_name_H-M_alt 'P 21 21 21'
_atom_sites_solution_primary dual
_audit_creation_date 2026-01-08
_audit_creation_method
;
Olex2 1.5
(compiled 2025.07.13 svn.rb7424aed for OlexSys, GUI svn.r7314)
;
_audit_update_record
;
2026-01-08 deposited with the CCDC.	2026-03-05 downloaded from the CCDC.
;
_cell_angle_alpha 90
_cell_angle_beta 90
_cell_angle_gamma 90
_cell_formula_units_Z 4
_cell_length_a 6.7452(2)
_cell_length_b 7.3970(2)
_cell_length_c 21.8094(4)
_cell_measurement_reflns_used 9952
_cell_measurement_temperature 297.00
_cell_measurement_theta_max 33.45
_cell_measurement_theta_min 3.16
_cell_volume 1088.16(5)
_computing_cell_refinement 'SAINT V8.40B (?, 2016)'
_computing_data_reduction 'SAINT V8.40B (?, 2016)'
_computing_molecular_graphics 'Olex2 1.5 (Dolomanov et al., 2009)'
_computing_publication_material 'Olex2 1.5 (Dolomanov et al., 2009)'
_computing_structure_refinement 'SHELXL 2019/3 (Sheldrick, 2015)'
_computing_structure_solution 'SHELXT 2018/2 (Sheldrick, 2018)'
_diffrn_ambient_temperature 297.00
_diffrn_measured_fraction_theta_full 0.996
_diffrn_measured_fraction_theta_max 0.998
_diffrn_measurement_device_type 'Bruker APEX-II CCD'
_diffrn_measurement_method '\f and \w scans'
_diffrn_radiation_type MoK\a
_diffrn_radiation_wavelength 0.71073
_diffrn_reflns_av_R_equivalents 0.0618
_diffrn_reflns_av_unetI/netI 0.0485
_diffrn_reflns_Laue_measured_fraction_full 0.996
_diffrn_reflns_Laue_measured_fraction_max 0.998
_diffrn_reflns_limit_h_max 11
_diffrn_reflns_limit_h_min -9
_diffrn_reflns_limit_k_max 12
_diffrn_reflns_limit_k_min -12
_diffrn_reflns_limit_l_max 36
_diffrn_reflns_limit_l_min -36
_diffrn_reflns_number 32666
_diffrn_reflns_point_group_measured_fraction_full 0.996
_diffrn_reflns_point_group_measured_fraction_max 0.998
_diffrn_reflns_theta_full 25.242
_diffrn_reflns_theta_max 36.334
_diffrn_reflns_theta_min 2.908
_diffrn_standards_number 0
_exptl_absorpt_coefficient_mu 32.892
_exptl_absorpt_correction_T_max 0.2740
_exptl_absorpt_correction_T_min 0.1574
_exptl_absorpt_correction_type multi-scan
_exptl_absorpt_process_details
;
SADABS-2016/2 (Bruker,2016/2) was used for absorption correction.
wR2(int) was 0.1183 before and 0.0636 after correction.
The Ratio of minimum to maximum transmission is 0.5745.
The \l/2 correction factor is Not present.
;
_exptl_crystal_colour red
_exptl_crystal_density_diffrn 4.823
_exptl_crystal_description block
_exptl_crystal_F_000 1360
_exptl_crystal_size_max 0.05
_exptl_crystal_size_mid 0.04
_exptl_crystal_size_min 0.04
_refine_diff_density_max 3.771
_refine_diff_density_min -1.679
_refine_diff_density_rms 0.435
_refine_ls_abs_structure_details
;
 Refined as an inversion twin.
;
_refine_ls_abs_structure_Flack 0.20(4)
_refine_ls_extinction_coef 0.00103(12)
_refine_ls_extinction_expression Fc^*^=kFc[1+0.001xFc^2^\l^3^/sin(2\q)]^-1/4^
_refine_ls_extinction_method 'SHELXL-2019/2 (Sheldrick 2019)'
_refine_ls_goodness_of_fit_ref 1.131
_refine_ls_hydrogen_treatment undef
_refine_ls_matrix_type full
_refine_ls_number_parameters 93
_refine_ls_number_reflns 5274
_refine_ls_number_restraints 0
_refine_ls_restrained_S_all 1.131
_refine_ls_R_factor_all 0.0646
_refine_ls_R_factor_gt 0.0452
_refine_ls_shift/su_max 0.000
_refine_ls_shift/su_mean 0.000
_refine_ls_structure_factor_coef Fsqd
_refine_ls_weighting_details 'w=1/[\s^2^(Fo^2^)+(0.0093P)^2^+27.4154P] where P=(Fo^2^+2Fc^2^)/3'
_refine_ls_weighting_scheme calc
_refine_ls_wR_factor_gt 0.0899
_refine_ls_wR_factor_ref 0.0967
_reflns_Friedel_coverage 0.750
_reflns_Friedel_fraction_full 0.997
_reflns_Friedel_fraction_max 0.997
_reflns_number_gt 4320
_reflns_number_total 5274
_reflns_threshold_expression 'I > 2\s(I)'
_cod_data_source_file d6dt00254d2.cif
_cod_data_source_block RbTmP2Se6
_cod_depositor_comments 'Adding full bibliography for 7720608--7720616.cif.'
_cod_database_code 7720608
_shelx_shelxl_version_number 2019/3
_shelx_space_group_comment
;
The symmetry employed for this shelxl refinement is uniquely defined
by the following loop, which should always be used as a source of
symmetry information in preference to the above space-group names.
They are only intended as comments.
;
_olex2_refinement_description
;
1. Twinned data refinement
 Scales: 0.80(4)
 0.20(4)
;
_olex2_submission_special_instructions 'No special instructions were received'

loop_
_space_group_symop_operation_xyz
'x, y, z'
'-x+1/2, -y, z+1/2'
'-x, y+1/2, -z+1/2'
'x+1/2, -y+1/2, -z'

loop_
_atom_site_label
_atom_site_type_symbol
_atom_site_fract_x
_atom_site_fract_y
_atom_site_fract_z
_atom_site_U_iso_or_equiv
_atom_site_adp_type
_atom_site_occupancy
_atom_site_site_symmetry_order
_atom_site_calc_flag
_atom_site_refinement_flags_posn
_atom_site_refinement_flags_adp
_atom_site_refinement_flags_occupancy
_atom_site_disorder_assembly
_atom_site_disorder_group
Tm1 Tm 0.28188(7) 0.81280(6) 0.74920(3) 0.01487(10) Uani 1 1 d . . . . .
Se4 Se 0.12694(18) 0.44557(16) 0.75651(6) 0.0153(2) Uani 1 1 d . . . . .
Se6 Se -0.0880(2) 0.22953(19) 0.62870(6) 0.0173(3) Uani 1 1 d . . . . .
Se2 Se 0.5760(2) 0.62725(19) 0.67160(7) 0.0168(3) Uani 1 1 d . . . . .
Se5 Se 0.4335(2) 0.11891(18) 0.67041(7) 0.0154(3) Uani 1 1 d . . . . .
Se3 Se 0.1095(2) 0.75985(18) 0.62241(6) 0.0180(3) Uani 1 1 d . . . . .
Se1 Se 0.3844(2) 0.4556(2) 0.52102(6) 0.0228(3) Uani 1 1 d . . . . .
Rb1 Rb 0.8812(3) 0.5264(2) 0.49455(8) 0.0346(4) Uani 1 1 d . . . . .
P2 P 0.1914(5) 0.3206(4) 0.66605(14) 0.0124(5) Uani 1 1 d . . . . .
P1 P 0.3238(5) 0.5454(4) 0.61200(15) 0.0135(5) Uani 1 1 d . . . . .

loop_
_atom_site_aniso_label
_atom_site_aniso_U_11
_atom_site_aniso_U_22
_atom_site_aniso_U_33
_atom_site_aniso_U_23
_atom_site_aniso_U_13
_atom_site_aniso_U_12
Tm1 0.01617(19) 0.01227(18) 0.0162(2) -0.0001(2) -0.0002(2) 0.00085(16)
Se4 0.0171(5) 0.0147(4) 0.0141(5) -0.0009(5) 0.0010(5) -0.0031(4)
Se6 0.0157(6) 0.0198(6) 0.0163(6) -0.0004(5) -0.0021(4) -0.0029(5)
Se2 0.0150(6) 0.0153(6) 0.0201(6) -0.0017(5) -0.0013(5) -0.0001(5)
Se5 0.0158(6) 0.0126(5) 0.0177(6) 0.0001(5) -0.0002(5) 0.0008(5)
Se3 0.0199(6) 0.0154(5) 0.0187(6) -0.0010(5) -0.0002(5) 0.0029(5)
Se1 0.0261(7) 0.0257(6) 0.0166(6) -0.0037(5) 0.0037(5) 0.0001(6)
Rb1 0.0321(8) 0.0341(8) 0.0375(9) 0.0062(7) -0.0101(7) -0.0007(7)
P2 0.0138(13) 0.0090(11) 0.0145(13) 0.0002(10) 0.0002(10) -0.0021(10)
P1 0.0158(13) 0.0106(11) 0.0142(13) -0.0002(11) 0.0017(10) -0.0010(11)

loop_
_atom_type_symbol
_atom_type_description
_atom_type_scat_dispersion_real
_atom_type_scat_dispersion_imag
_atom_type_scat_source
P P 0.1023 0.0942 'International Tables Vol C Tables 4.2.6.8 and 6.1.1.4'
Rb Rb -0.9393 2.9676 'International Tables Vol C Tables 4.2.6.8 and 6.1.1.4'
Se Se -0.0929 2.2259 'International Tables Vol C Tables 4.2.6.8 and 6.1.1.4'
Tm Tm -0.3139 5.2483 'International Tables Vol C Tables 4.2.6.8 and 6.1.1.4'

loop_
_geom_angle_atom_site_label_1
_geom_angle_atom_site_label_2
_geom_angle_atom_site_label_3
_geom_angle
_geom_angle_site_symmetry_1
_geom_angle_site_symmetry_3
_geom_angle_publ_flag
Se4 Tm1 Se4 88.69(2) . 3_556 ?
Se4 Tm1 Se6 66.90(4) . 3_556 ?
Se4 Tm1 Se6 72.50(4) 3_556 3_556 ?
Se4 Tm1 Se2 139.93(5) 3_556 . ?
Se4 Tm1 Se2 80.72(4) . . ?
Se4 Tm1 Se2 93.68(4) 3_556 3_656 ?
Se4 Tm1 Se2 142.37(4) . 3_656 ?
Se4 Tm1 Se5 142.71(4) 3_556 3_656 ?
Se4 Tm1 Se5 75.49(4) . 3_656 ?
Se4 Tm1 Se5 148.32(4) . 1_565 ?
Se4 Tm1 Se5 92.47(4) 3_556 1_565 ?
Se4 Tm1 Se3 77.97(4) . . ?
Se4 Tm1 Se3 69.07(4) 3_556 . ?
Se6 Tm1 Se2 78.06(4) 3_556 3_656 ?
Se2 Tm1 Se6 134.48(4) . 3_556 ?
Se2 Tm1 Se2 117.95(3) . 3_656 ?
Se2 Tm1 Se5 71.27(3) . 3_656 ?
Se2 Tm1 Se5 78.14(4) . 1_565 ?
Se2 Tm1 Se3 70.94(4) . . ?
Se5 Tm1 Se6 142.98(4) 1_565 3_556 ?
Se5 Tm1 Se6 70.24(4) 3_656 3_556 ?
Se5 Tm1 Se2 80.26(4) 3_656 3_656 ?
Se5 Tm1 Se2 69.17(3) 1_565 3_656 ?
Se5 Tm1 Se5 118.62(3) 3_656 1_565 ?
Se5 Tm1 Se3 136.52(4) 3_656 . ?
Se5 Tm1 Se3 72.97(4) 1_565 . ?
Se3 Tm1 Se6 127.67(4) . 3_556 ?
Se3 Tm1 Se2 137.46(4) . 3_656 ?
Tm1 Se4 Tm1 130.35(5) . 3_546 ?
P2 Se4 Tm1 90.39(9) . 3_546 ?
P2 Se4 Tm1 105.61(9) . . ?
Tm1 Se6 Rb1 123.74(5) 3_546 1_455 ?
P2 Se6 Tm1 88.96(9) . 3_546 ?
P2 Se6 Rb1 99.43(10) . 1_455 ?
Tm1 Se2 Tm1 103.97(5) . 3_646 ?
P1 Se2 Tm1 111.32(10) . 3_646 ?
P1 Se2 Tm1 86.99(10) . . ?
Tm1 Se5 Tm1 104.18(4) 3_646 1_545 ?
Tm1 Se5 Rb1 107.30(5) 1_545 4_456 ?
Tm1 Se5 Rb1 139.59(6) 3_646 4_456 ?
P2 Se5 Tm1 100.18(9) . 3_646 ?
P2 Se5 Tm1 106.25(10) . 1_545 ?
P2 Se5 Rb1 94.70(10) . 4_456 ?
Tm1 Se3 Rb1 158.20(6) . 1_455 ?
Tm1 Se3 Rb1 113.87(6) . 4_466 ?
Rb1 Se3 Rb1 82.97(4) 4_466 1_455 ?
P1 Se3 Tm1 86.21(10) . . ?
P1 Se3 Rb1 84.55(10) . 4_466 ?
P1 Se3 Rb1 81.57(10) . 1_455 ?
Rb1 Se1 Rb1 169.47(7) 4_456 4_466 ?
Rb1 Se1 Rb1 80.22(5) 1_455 4_466 ?
Rb1 Se1 Rb1 80.75(5) . 4_466 ?
Rb1 Se1 Rb1 98.13(6) . 4_456 ?
Rb1 Se1 Rb1 97.35(6) 1_455 4_456 ?
Rb1 Se1 Rb1 153.98(7) . 1_455 ?
P1 Se1 Rb1 113.41(11) . 4_456 ?
P1 Se1 Rb1 85.45(10) . 1_455 ?
P1 Se1 Rb1 76.74(10) . 4_466 ?
P1 Se1 Rb1 107.18(11) . . ?
Se6 Rb1 Se5 125.85(6) 1_655 4_556 ?
Se6 Rb1 Se1 131.84(6) 1_655 4_566 ?
Se6 Rb1 Rb1 114.80(6) 1_655 4_466 ?
Se6 Rb1 Rb1 109.79(5) 1_655 4_566 ?
Se6 Rb1 P1 163.04(8) 1_655 4_566 ?
Se6 Rb1 P1 57.24(6) 1_655 1_655 ?
Se5 Rb1 Se1 101.48(5) 4_556 4_566 ?
Se5 Rb1 Rb1 108.30(6) 4_556 4_466 ?
Se5 Rb1 Rb1 100.40(6) 4_556 4_566 ?
Se5 Rb1 P1 124.05(7) 4_556 1_655 ?
Se5 Rb1 P1 71.11(6) 4_556 4_566 ?
Se3 Rb1 Se6 151.44(7) 4_566 1_655 ?
Se3 Rb1 Se6 69.33(4) 1_655 1_655 ?
Se3 Rb1 Se5 58.99(4) 4_566 4_556 ?
Se3 Rb1 Se5 146.11(6) 1_655 4_556 ?
Se3 Rb1 Se3 124.43(5) 4_566 1_655 ?
Se3 Rb1 Se1 112.46(6) 4_566 4_556 ?
Se3 Rb1 Se1 59.40(4) 4_566 4_566 ?
Se3 Rb1 Se1 65.84(4) 1_655 4_566 ?
Se3 Rb1 Rb1 86.05(6) 1_655 4_466 ?
Se3 Rb1 Rb1 95.36(6) 4_566 4_566 ?
Se3 Rb1 Rb1 47.54(4) 1_655 4_566 ?
Se3 Rb1 Rb1 49.49(4) 4_566 4_466 ?
Se3 Rb1 P1 148.34(7) 4_566 1_655 ?
Se3 Rb1 P1 32.84(5) 1_655 1_655 ?
Se3 Rb1 P1 96.45(7) 1_655 4_566 ?
Se3 Rb1 P1 32.97(5) 4_566 4_566 ?
Se1 Rb1 Se6 73.88(5) 1_655 1_655 ?
Se1 Rb1 Se6 58.59(4) 4_556 1_655 ?
Se1 Rb1 Se6 80.22(5) . 1_655 ?
Se1 Rb1 Se5 68.00(4) 4_556 4_556 ?
Se1 Rb1 Se5 102.00(5) . 4_556 ?
Se1 Rb1 Se5 91.38(5) 1_655 4_556 ?
Se1 Rb1 Se3 71.49(5) . 4_566 ?
Se1 Rb1 Se3 134.08(7) 1_655 4_566 ?
Se1 Rb1 Se3 123.01(6) 4_556 1_655 ?
Se1 Rb1 Se3 110.94(6) . 1_655 ?
Se1 Rb1 Se3 61.95(4) 1_655 1_655 ?
Se1 Rb1 Se1 82.55(5) . 4_556 ?
Se1 Rb1 Se1 99.14(6) 1_655 4_566 ?
Se1 Rb1 Se1 99.90(6) . 4_566 ?
Se1 Rb1 Se1 153.98(7) . 1_655 ?
Se1 Rb1 Se1 169.47(7) 4_556 4_566 ?
Se1 Rb1 Se1 81.96(5) 1_655 4_556 ?
Se1 Rb1 Rb1 53.38(3) . 4_466 ?
Se1 Rb1 Rb1 53.26(3) 1_655 4_566 ?
Se1 Rb1 Rb1 45.87(5) 4_566 4_566 ?
Se1 Rb1 Rb1 142.34(7) 1_655 4_466 ?
Se1 Rb1 Rb1 134.16(5) 4_556 4_566 ?
Se1 Rb1 Rb1 134.86(5) 4_556 4_466 ?
Se1 Rb1 Rb1 142.41(7) . 4_566 ?
Se1 Rb1 Rb1 46.52(5) 4_566 4_466 ?
Se1 Rb1 P1 91.00(6) 4_566 1_655 ?
Se1 Rb1 P1 129.42(7) . 1_655 ?
Se1 Rb1 P1 95.32(7) 4_556 1_655 ?
Se1 Rb1 P1 97.20(7) . 4_566 ?
Se1 Rb1 P1 32.68(5) 1_655 1_655 ?
Se1 Rb1 P1 138.03(7) 4_556 4_566 ?
Se1 Rb1 P1 31.72(5) 4_566 4_566 ?
Se1 Rb1 P1 108.28(7) 1_655 4_566 ?
Rb1 Rb1 Rb1 90.95(6) 4_466 4_566 ?
P1 Rb1 Rb1 53.24(5) 1_655 4_566 ?
P1 Rb1 Rb1 53.02(6) 4_566 4_466 ?
P1 Rb1 Rb1 62.50(7) 4_566 4_566 ?
P1 Rb1 Rb1 118.89(8) 1_655 4_466 ?
P1 Rb1 P1 115.38(8) 1_655 4_566 ?
Se4 P2 P1 103.76(15) . . ?
Se6 P2 Se4 107.09(14) . . ?
Se6 P2 Se5 116.71(15) . . ?
Se6 P2 P1 112.54(16) . . ?
Se5 P2 Se4 112.74(14) . . ?
Se5 P2 P1 103.31(15) . . ?
Se2 P1 Rb1 165.90(14) . 1_455 ?
Se2 P1 Rb1 92.91(11) . 4_466 ?
Se2 P1 P2 101.58(16) . . ?
Se3 P1 Se2 104.53(14) . . ?
Se3 P1 Rb1 62.48(9) . 4_466 ?
Se3 P1 Rb1 65.59(9) . 1_455 ?
Se3 P1 P2 102.98(16) . . ?
Se1 P1 Se2 118.81(16) . . ?
Se1 P1 Se3 117.09(16) . . ?
Se1 P1 Rb1 71.54(10) . 4_466 ?
Se1 P1 Rb1 61.88(9) . 1_455 ?
Se1 P1 P2 109.69(17) . . ?
Rb1 P1 Rb1 73.74(7) 1_455 4_466 ?
P2 P1 Rb1 161.94(15) . 4_466 ?
P2 P1 Rb1 90.77(13) . 1_455 ?

loop_
_geom_bond_atom_site_label_1
_geom_bond_atom_site_label_2
_geom_bond_distance
_geom_bond_site_symmetry_2
_geom_bond_publ_flag
Tm1 Se4 2.9149(13) . ?
Tm1 Se4 2.9299(13) 3_556 ?
Tm1 Se6 3.0299(15) 3_556 ?
Tm1 Se2 3.0517(16) 3_656 ?
Tm1 Se2 2.9470(16) . ?
Tm1 Se5 3.0208(15) 1_565 ?
Tm1 Se5 2.9693(16) 3_656 ?
Tm1 Se3 3.0251(16) . ?
Se4 P2 2.222(3) . ?
Se6 Rb1 3.664(2) 1_455 ?
Se6 P2 2.161(3) . ?
Se2 P1 2.225(4) . ?
Se5 Rb1 3.771(2) 4_456 ?
Se5 P2 2.214(3) . ?
Se3 Rb1 3.516(2) 4_466 ?
Se3 Rb1 3.624(2) 1_455 ?
Se3 P1 2.158(4) . ?
Se1 Rb1 3.582(2) 4_456 ?
Se1 Rb1 3.847(2) 4_466 ?
Se1 Rb1 3.440(3) . ?
Se1 Rb1 3.483(3) 1_455 ?
Se1 P1 2.132(3) . ?
Rb1 Rb1 4.730(2) 4_466 ?
Rb1 Rb1 4.730(3) 4_566 ?
Rb1 P1 3.936(4) 1_655 ?
Rb1 P1 3.947(4) 4_566 ?
P2 P1 2.226(4) . ?

loop_
_twin_individual_id
_twin_individual_mass_fraction_refined
1 0.80(4)
2 0.20(4)
